data_1574898
loop_
_publ_author_name
'Peter, Blessing D.'
'Yi, Qiuhao'
'Luo, Zhixun'

_publ_section_title
;
 Studying how small silver clusters grow and their optical properties.
;
_journal_issue 34
_journal_name_full Nanoscale
_journal_page_first 19821
_journal_page_last 19827
_journal_paper_doi 10.1039/d5nr01269d
_journal_volume 17
_journal_year 2025
_chemical_formula_moiety 'C34 H28 Ag2 N4 O6 P2, C H2 Cl2'
_chemical_formula_sum 'C35 H30 Ag2 Cl2 N4 O6 P2'
_chemical_formula_weight 951.21
_space_group_crystal_system monoclinic
_space_group_IT_number 14
_space_group_name_Hall '-P 2yn'
_space_group_name_H-M_alt 'P 1 21/n 1'
_atom_sites_solution_hydrogens geom
_audit_creation_date 2024-08-30
_audit_creation_method
;
Olex2 1.5
(compiled 2024.02.16 svn.r378c4104 for OlexSys, GUI svn.r6928)
;
_audit_update_record
;
2024-12-26 deposited with the CCDC.	2025-06-19 downloaded from the CCDC.
;
_cell_angle_alpha 90
_cell_angle_beta 100.031(2)
_cell_angle_gamma 90
_cell_formula_units_Z 4
_cell_length_a 12.1027(3)
_cell_length_b 23.1001(5)
_cell_length_c 13.4641(3)
_cell_measurement_reflns_used 18229
_cell_measurement_temperature 170.00(10)
_cell_measurement_theta_max 29.8340
_cell_measurement_theta_min 1.7570
_cell_volume 3706.67(15)
_computing_cell_refinement 'CrysAlisPro 1.171.39.45i (Rigaku OD, 2018)'
_computing_data_collection 'CrysAlisPro 1.171.39.45i (Rigaku OD, 2018)'
_computing_data_reduction 'CrysAlisPro 1.171.39.45i (Rigaku OD, 2018)'
_computing_molecular_graphics 'Olex2 1.5 (Dolomanov et al., 2009)'
_computing_publication_material 'Olex2 1.5 (Dolomanov et al., 2009)'
_computing_structure_refinement 'SHELXL 2018/3 (Sheldrick, 2015)'
_computing_structure_solution 'SHELXT 2018/2 (Sheldrick, 2018)'
_diffrn_ambient_environment N~2~
_diffrn_ambient_temperature 170.00(10)
_diffrn_detector 'CCD plate'
_diffrn_measured_fraction_theta_full 1.000
_diffrn_measured_fraction_theta_max 0.854
_diffrn_measurement_details
;
List of Runs (angles in degrees, time in seconds):

  # Type    Start    End  Width  t~exp~   \w     \q     \k     \f   Frames
#--------------------------------------------------------------------------
  1  \w    -98.00  41.00   0.50    1.35    --   -9.30  45.00  60.00  278
  2  \w    -83.00 -57.00   0.50    1.35    --   -9.30  45.00 120.00   52
  3  \w    -16.00  10.00   0.50    1.35    --   -9.30  45.00 120.00   52
  4  \w    -98.00  16.00   0.50    1.35    --   -9.30  45.00   0.00  228
;
_diffrn_measurement_device 'four-circle diffractometer'
_diffrn_measurement_device_type 'XtaLAB AFC10 (RCD3): fixed-chi single'
_diffrn_measurement_method '\w scans'
_diffrn_orient_matrix_type 'CrysAlisPro convention (1999,Acta A55,543-557)'
_diffrn_orient_matrix_UB_11 0.0407288000
_diffrn_orient_matrix_UB_12 0.0017110000
_diffrn_orient_matrix_UB_13 -0.0319839000
_diffrn_orient_matrix_UB_21 -0.0376779000
_diffrn_orient_matrix_UB_22 0.0165936000
_diffrn_orient_matrix_UB_23 -0.0350830000
_diffrn_orient_matrix_UB_31 0.0217389000
_diffrn_orient_matrix_UB_32 0.0257500000
_diffrn_orient_matrix_UB_33 0.0246071000
_diffrn_radiation_monochromator mirror
_diffrn_radiation_probe x-ray
_diffrn_radiation_type 'Mo K\a'
_diffrn_radiation_wavelength 0.71073
_diffrn_reflns_av_R_equivalents 0.0251
_diffrn_reflns_av_unetI/netI 0.0278
_diffrn_reflns_Laue_measured_fraction_full 1.000
_diffrn_reflns_Laue_measured_fraction_max 0.854
_diffrn_reflns_limit_h_max 15
_diffrn_reflns_limit_h_min -16
_diffrn_reflns_limit_k_max 31
_diffrn_reflns_limit_k_min -24
_diffrn_reflns_limit_l_max 14
_diffrn_reflns_limit_l_min -18
_diffrn_reflns_number 31242
_diffrn_reflns_point_group_measured_fraction_full 1.000
_diffrn_reflns_point_group_measured_fraction_max 0.854
_diffrn_reflns_theta_full 25.242
_diffrn_reflns_theta_max 30.182
_diffrn_reflns_theta_min 1.763
_diffrn_source 'Rotating-anode X-ray tube'
_diffrn_source_type 'Rigaku (Mo) X-ray Source'
_exptl_absorpt_coefficient_mu 1.337
_exptl_absorpt_correction_T_max 1.00000
_exptl_absorpt_correction_T_min 0.82353
_exptl_absorpt_correction_type multi-scan
_exptl_absorpt_process_details
;
CrysAlisPro 1.171.39.45i (Rigaku Oxford Diffraction, 2018)
Empirical absorption correction using spherical harmonics,
 implemented in SCALE3 ABSPACK scaling algorithm.
;
_exptl_crystal_colour colourless
_exptl_crystal_colour_primary colourless
_exptl_crystal_density_diffrn 1.705
_exptl_crystal_description cube
_exptl_crystal_F_000 1896
_exptl_crystal_size_max 0.1
_exptl_crystal_size_mid 0.05
_exptl_crystal_size_min 0.05
_refine_diff_density_max 0.509
_refine_diff_density_min -0.711
_refine_diff_density_rms 0.069
_refine_ls_extinction_method none
_refine_ls_goodness_of_fit_ref 1.051
_refine_ls_hydrogen_treatment constr
_refine_ls_matrix_type full
_refine_ls_number_parameters 460
_refine_ls_number_reflns 9374
_refine_ls_number_restraints 0
_refine_ls_restrained_S_all 1.051
_refine_ls_R_factor_all 0.0354
_refine_ls_R_factor_gt 0.0258
_refine_ls_shift/su_max 0.003
_refine_ls_shift/su_mean 0.000
_refine_ls_structure_factor_coef Fsqd
_refine_ls_weighting_details 'w=1/[\s^2^(Fo^2^)+(0.0221P)^2^+2.1527P] where P=(Fo^2^+2Fc^2^)/3'
_refine_ls_weighting_scheme calc
_refine_ls_wR_factor_gt 0.0568
_refine_ls_wR_factor_ref 0.0599
_reflns_Friedel_coverage 0.000
_reflns_number_gt 7818
_reflns_number_total 9374
_reflns_threshold_expression 'I > 2\s(I)'
_cod_data_source_file d5nr01269d2.cif
_cod_data_source_block mx15330
_cod_depositor_comments 'Adding full bibliography for 1574898--1574913.cif.'
_cod_database_code 1574898
_shelx_shelxl_version_number 2018/3
_chemical_oxdiff_formula AgAuNOHClCHP
_shelx_space_group_comment
;
The symmetry employed for this shelxl refinement is uniquely defined
by the following loop, which should always be used as a source of
symmetry information in preference to the above space-group names.
They are only intended as comments.
;
_olex2_refinement_description
;
1. Fixed Uiso
 At 1.2 times of:
  All C(H) groups, All C(H,H) groups
2.a Secondary CH2 refined with riding coordinates:
 C42(H42A,H42B)
2.b Aromatic/amide H refined with riding coordinates:
 C11(H11), C12(H12), C27(H27), C15(H15), C21(H21), C32(H32), C30(H30),
 C31(H31), C26(H26), C33(H33), C23(H23), C18(H18), C13(H13), C20(H20), C40(H40),
  C19(H19), C14(H14), C25(H25), C39(H39), C24(H24), C8(H8), C38(H38), C36(H36),
 C4(H4), C7(H7), C37(H37), C6(H6), C5(H5)
;
_olex2_submission_special_instructions 'No special instructions were received'
_oxdiff_exptl_absorpt_empirical_details
;
Empirical correction (ABSPACK) includes:
- Absorption correction using spherical harmonics
- Frame scaling
;
_oxdiff_exptl_absorpt_empirical_full_max 1.333
_oxdiff_exptl_absorpt_empirical_full_min 0.625

loop_
_space_group_symop_operation_xyz
'x, y, z'
'-x+1/2, y+1/2, -z+1/2'
'-x, -y, -z'
'x-1/2, -y-1/2, z-1/2'

loop_
_atom_site_label
_atom_site_type_symbol
_atom_site_fract_x
_atom_site_fract_y
_atom_site_fract_z
_atom_site_U_iso_or_equiv
_atom_site_adp_type
_atom_site_occupancy
_atom_site_site_symmetry_order
_atom_site_calc_flag
_atom_site_refinement_flags_posn
_atom_site_refinement_flags_adp
_atom_site_refinement_flags_occupancy
_atom_site_disorder_assembly
_atom_site_disorder_group
Ag1 Ag 0.53848(2) 0.44157(2) 0.37509(2) 0.02555(4) Uani 1 1 d . . . . .
Ag2 Ag 0.36231(2) 0.35561(2) 0.40490(2) 0.02760(5) Uani 1 1 d . . . . .
P9 P 0.29932(4) 0.39404(2) 0.24224(4) 0.02094(10) Uani 1 1 d . . . . .
P28 P 0.65120(4) 0.36230(2) 0.44394(4) 0.02038(10) Uani 1 1 d . . . . .
Cl43 Cl 0.10771(7) 0.47157(3) 0.90165(6) 0.0643(2) Uani 1 1 d . . . . .
Cl41 Cl 0.31773(7) 0.52931(4) 0.88389(7) 0.0696(2) Uani 1 1 d . . . . .
O47 O 0.39676(12) 0.46884(6) 0.51944(12) 0.0330(3) Uani 1 1 d . . . . .
O51 O 0.23456(14) 0.18789(6) 0.45248(12) 0.0380(4) Uani 1 1 d . . . . .
O48 O 0.35492(13) 0.23786(7) 0.38692(13) 0.0407(4) Uani 1 1 d . . . . .
O44 O 0.30187(14) 0.47626(8) 0.64078(13) 0.0441(4) Uani 1 1 d . . . . .
O50 O 0.22672(13) 0.28147(6) 0.45185(13) 0.0367(4) Uani 1 1 d . . . . .
O46 O 0.26378(13) 0.40751(7) 0.53174(15) 0.0441(4) Uani 1 1 d . . . . .
N34 N 0.48852(13) 0.32904(7) 0.54445(12) 0.0230(3) Uani 1 1 d . . . . .
N16 N 0.41313(13) 0.49397(7) 0.26980(12) 0.0230(3) Uani 1 1 d . . . . .
N49 N 0.27205(14) 0.23515(7) 0.43066(13) 0.0271(4) Uani 1 1 d . . . . .
N45 N 0.32002(14) 0.45056(7) 0.56366(14) 0.0283(4) Uani 1 1 d . . . . .
C29 C 0.60038(16) 0.32794(8) 0.54976(14) 0.0208(4) Uani 1 1 d . . . . .
C10 C 0.15139(16) 0.38144(8) 0.19522(15) 0.0222(4) Uani 1 1 d . . . . .
C35 C 0.66492(15) 0.30148(8) 0.36133(15) 0.0233(4) Uani 1 1 d . . . . .
C17 C 0.31276(16) 0.47239(8) 0.22775(14) 0.0214(4) Uani 1 1 d . . . . .
C11 C 0.10982(17) 0.36759(8) 0.09519(15) 0.0257(4) Uani 1 1 d . . . . .
H11 H 0.158893 0.363179 0.049698 0.031 Uiso 1 1 calc R U . . .
C12 C -0.00452(18) 0.36033(9) 0.06304(17) 0.0309(5) Uani 1 1 d . . . . .
H12 H -0.031943 0.350529 -0.003701 0.037 Uiso 1 1 calc R U . . .
C27 C 0.88817(16) 0.35485(9) 0.47590(16) 0.0261(4) Uani 1 1 d . . . . .
H27 H 0.879830 0.322244 0.434752 0.031 Uiso 1 1 calc R U . . .
C15 C 0.07714(18) 0.38726(9) 0.26268(16) 0.0299(4) Uani 1 1 d . . . . .
H15 H 0.104329 0.395344 0.330178 0.036 Uiso 1 1 calc R U . . .
C21 C 0.43351(18) 0.54983(8) 0.25353(16) 0.0297(4) Uani 1 1 d . . . . .
H21 H 0.503021 0.565061 0.281810 0.036 Uiso 1 1 calc R U . . .
C22 C 0.79412(16) 0.38358(8) 0.49692(15) 0.0234(4) Uani 1 1 d . . . . .
C3 C 0.37003(16) 0.36657(9) 0.14384(16) 0.0277(4) Uani 1 1 d . . . . .
C32 C 0.51108(19) 0.27406(9) 0.69749(15) 0.0319(5) Uani 1 1 d . . . . .
H32 H 0.478256 0.256291 0.747103 0.038 Uiso 1 1 calc R U . . .
C30 C 0.67113(18) 0.30032(9) 0.62756(16) 0.0286(4) Uani 1 1 d . . . . .
H30 H 0.748402 0.300733 0.630030 0.034 Uiso 1 1 calc R U . . .
C31 C 0.6251(2) 0.27209(9) 0.70153(16) 0.0329(5) Uani 1 1 d . . . . .
H31 H 0.670722 0.252152 0.753052 0.039 Uiso 1 1 calc R U . . .
C26 C 0.99483(17) 0.37490(10) 0.51645(16) 0.0313(5) Uani 1 1 d . . . . .
H26 H 1.057710 0.355710 0.502033 0.038 Uiso 1 1 calc R U . . .
C33 C 0.44589(18) 0.30297(9) 0.61826(16) 0.0300(4) Uani 1 1 d . . . . .
H33 H 0.368716 0.304370 0.616112 0.036 Uiso 1 1 calc R U . . .
C23 C 0.80810(18) 0.43199(10) 0.55902(18) 0.0343(5) Uani 1 1 d . . . . .
H23 H 0.745475 0.451477 0.573302 0.041 Uiso 1 1 calc R U . . .
C18 C 0.22985(17) 0.50650(9) 0.17272(16) 0.0294(4) Uani 1 1 d . . . . .
H18 H 0.159955 0.490894 0.146710 0.035 Uiso 1 1 calc R U . . .
C13 C -0.07766(18) 0.36763(10) 0.13005(18) 0.0348(5) Uani 1 1 d . . . . .
H13 H -0.154479 0.363514 0.108147 0.042 Uiso 1 1 calc R U . . .
C20 C 0.35635(19) 0.58577(9) 0.19688(17) 0.0331(5) Uani 1 1 d . . . . .
H20 H 0.374317 0.624103 0.185817 0.040 Uiso 1 1 calc R U . . .
C40 C 0.68898(17) 0.31267(9) 0.26628(16) 0.0293(4) Uani 1 1 d . . . . .
H40 H 0.696416 0.350732 0.245943 0.035 Uiso 1 1 calc R U . . .
C19 C 0.25262(19) 0.56415(9) 0.15705(18) 0.0344(5) Uani 1 1 d . . . . .
H19 H 0.198391 0.587858 0.120066 0.041 Uiso 1 1 calc R U . . .
C14 C -0.03675(18) 0.38107(10) 0.22974(18) 0.0365(5) Uani 1 1 d . . . . .
H14 H -0.086197 0.385950 0.274774 0.044 Uiso 1 1 calc R U . . .
C25 C 1.00788(18) 0.42271(10) 0.57744(18) 0.0371(5) Uani 1 1 d . . . . .
H25 H 1.079461 0.436008 0.604025 0.044 Uiso 1 1 calc R U . . .
C39 C 0.70208(18) 0.26768(10) 0.20118(17) 0.0348(5) Uani 1 1 d . . . . .
H39 H 0.720309 0.275713 0.138304 0.042 Uiso 1 1 calc R U . . .
C24 C 0.91414(19) 0.45140(11) 0.5997(2) 0.0413(6) Uani 1 1 d . . . . .
H24 H 0.922918 0.483579 0.641830 0.050 Uiso 1 1 calc R U . . .
C8 C 0.40236(19) 0.30895(10) 0.1504(2) 0.0393(5) Uani 1 1 d . . . . .
H8 H 0.390713 0.286695 0.205237 0.047 Uiso 1 1 calc R U . . .
C38 C 0.6883(2) 0.21149(10) 0.22899(19) 0.0389(5) Uani 1 1 d . . . . .
H38 H 0.697197 0.181357 0.185259 0.047 Uiso 1 1 calc R U . . .
C36 C 0.6497(2) 0.24444(10) 0.38819(19) 0.0426(6) Uani 1 1 d . . . . .
H36 H 0.631640 0.236088 0.451009 0.051 Uiso 1 1 calc R U . . .
C4 C 0.3893(2) 0.39976(12) 0.0629(2) 0.0464(6) Uani 1 1 d . . . . .
H4 H 0.367494 0.438412 0.058017 0.056 Uiso 1 1 calc R U . . .
C7 C 0.4520(2) 0.28468(14) 0.0753(3) 0.0599(9) Uani 1 1 d . . . . .
H7 H 0.472155 0.245780 0.078863 0.072 Uiso 1 1 calc R U . . .
C37 C 0.6613(3) 0.19992(10) 0.3221(2) 0.0516(7) Uani 1 1 d . . . . .
H37 H 0.650641 0.161834 0.340709 0.062 Uiso 1 1 calc R U . . .
C6 C 0.4718(2) 0.31767(17) -0.0048(3) 0.0682(10) Uani 1 1 d . . . . .
H6 H 0.505828 0.301196 -0.054828 0.082 Uiso 1 1 calc R U . . .
C5 C 0.4413(3) 0.37500(16) -0.0108(2) 0.0675(9) Uani 1 1 d . . . . .
H5 H 0.455528 0.397362 -0.064604 0.081 Uiso 1 1 calc R U . . .
C42 C 0.2045(3) 0.48711(15) 0.8241(3) 0.0710(9) Uani 1 1 d . . . . .
H42A H 0.166704 0.507536 0.764829 0.085 Uiso 1 1 calc R U . . .
H42B H 0.233180 0.451075 0.801720 0.085 Uiso 1 1 calc R U . . .

loop_
_atom_site_aniso_label
_atom_site_aniso_U_11
_atom_site_aniso_U_22
_atom_site_aniso_U_33
_atom_site_aniso_U_23
_atom_site_aniso_U_13
_atom_site_aniso_U_12
Ag1 0.02168(8) 0.02060(8) 0.03214(9) 0.00312(6) -0.00148(6) -0.00093(5)
Ag2 0.02333(8) 0.02869(8) 0.02848(9) 0.00934(6) -0.00185(6) -0.00425(6)
P9 0.0201(2) 0.0182(2) 0.0233(2) 0.00149(19) 0.00058(19) -0.00131(18)
P28 0.0169(2) 0.0216(2) 0.0224(2) 0.00021(19) 0.00246(18) -0.00021(18)
Cl43 0.0770(5) 0.0635(4) 0.0575(5) 0.0116(4) 0.0260(4) -0.0003(4)
Cl41 0.0722(5) 0.0666(5) 0.0712(5) 0.0075(4) 0.0155(4) -0.0040(4)
O47 0.0311(8) 0.0315(8) 0.0402(9) -0.0079(7) 0.0168(7) -0.0074(6)
O51 0.0461(9) 0.0233(7) 0.0432(9) 0.0013(7) 0.0036(7) -0.0109(7)
O48 0.0351(9) 0.0446(9) 0.0438(10) 0.0060(8) 0.0108(7) -0.0008(7)
O44 0.0418(10) 0.0563(11) 0.0373(9) -0.0162(8) 0.0157(8) -0.0120(8)
O50 0.0401(9) 0.0240(7) 0.0461(10) 0.0008(7) 0.0074(7) 0.0012(6)
O46 0.0271(8) 0.0327(8) 0.0743(13) -0.0193(8) 0.0138(8) -0.0116(7)
N34 0.0211(8) 0.0246(8) 0.0229(8) 0.0001(7) 0.0029(6) -0.0012(6)
N16 0.0247(8) 0.0190(8) 0.0244(8) 0.0010(6) 0.0017(7) -0.0023(6)
N49 0.0298(9) 0.0252(9) 0.0232(9) 0.0010(7) -0.0039(7) -0.0053(7)
N45 0.0204(8) 0.0263(9) 0.0382(10) -0.0032(8) 0.0051(7) -0.0013(7)
C29 0.0231(9) 0.0201(9) 0.0187(9) -0.0027(7) 0.0020(7) -0.0001(7)
C10 0.0213(9) 0.0187(9) 0.0256(10) 0.0024(7) 0.0011(7) -0.0020(7)
C35 0.0185(9) 0.0269(10) 0.0239(10) -0.0032(8) 0.0025(7) -0.0005(7)
C17 0.0231(9) 0.0204(9) 0.0204(9) 0.0011(7) 0.0027(7) -0.0005(7)
C11 0.0256(10) 0.0234(10) 0.0271(10) 0.0013(8) 0.0021(8) -0.0024(8)
C12 0.0301(11) 0.0280(11) 0.0306(11) 0.0022(9) -0.0056(9) -0.0038(8)
C27 0.0217(9) 0.0283(10) 0.0281(11) 0.0009(8) 0.0038(8) 0.0008(8)
C15 0.0289(11) 0.0330(11) 0.0273(11) 0.0009(9) 0.0038(8) -0.0024(9)
C21 0.0339(11) 0.0220(10) 0.0311(11) 0.0002(8) -0.0002(9) -0.0046(8)
C22 0.0191(9) 0.0247(10) 0.0259(10) 0.0021(8) 0.0023(7) -0.0020(7)
C3 0.0195(9) 0.0281(10) 0.0347(11) -0.0080(9) 0.0021(8) -0.0027(8)
C32 0.0466(13) 0.0285(11) 0.0201(10) 0.0011(8) 0.0046(9) -0.0093(9)
C30 0.0260(10) 0.0310(11) 0.0267(11) 0.0007(8) -0.0013(8) 0.0031(8)
C31 0.0449(13) 0.0300(11) 0.0200(10) 0.0004(8) -0.0052(9) 0.0002(9)
C26 0.0194(10) 0.0413(12) 0.0335(12) 0.0043(10) 0.0052(8) 0.0024(9)
C33 0.0302(11) 0.0325(11) 0.0281(11) 0.0021(9) 0.0072(9) -0.0057(9)
C23 0.0243(10) 0.0345(12) 0.0438(13) -0.0097(10) 0.0053(9) -0.0006(9)
C18 0.0260(10) 0.0263(10) 0.0331(12) 0.0036(9) -0.0024(9) 0.0010(8)
C13 0.0238(10) 0.0354(12) 0.0426(13) 0.0090(10) -0.0010(9) -0.0051(9)
C20 0.0432(13) 0.0184(10) 0.0364(12) 0.0040(9) 0.0036(10) -0.0010(9)
C40 0.0305(11) 0.0299(11) 0.0285(11) 0.0010(9) 0.0078(9) -0.0039(9)
C19 0.0360(12) 0.0248(11) 0.0392(13) 0.0062(9) -0.0020(10) 0.0069(9)
C14 0.0259(11) 0.0456(13) 0.0395(13) 0.0035(11) 0.0101(9) -0.0024(9)
C25 0.0209(10) 0.0461(13) 0.0420(13) -0.0012(11) -0.0007(9) -0.0096(9)
C39 0.0330(11) 0.0455(13) 0.0281(11) -0.0072(10) 0.0114(9) -0.0050(10)
C24 0.0307(12) 0.0412(13) 0.0495(15) -0.0160(11) 0.0000(10) -0.0078(10)
C8 0.0293(11) 0.0345(12) 0.0501(15) -0.0151(11) -0.0041(10) 0.0026(9)
C38 0.0376(13) 0.0395(13) 0.0412(13) -0.0170(11) 0.0116(10) -0.0044(10)
C36 0.0701(18) 0.0270(11) 0.0351(13) -0.0004(10) 0.0211(12) -0.0025(11)
C4 0.0513(16) 0.0470(14) 0.0464(15) -0.0055(12) 0.0239(12) -0.0041(12)
C7 0.0347(14) 0.0601(18) 0.079(2) -0.0412(17) -0.0056(14) 0.0112(13)
C37 0.086(2) 0.0260(12) 0.0486(16) -0.0061(11) 0.0272(15) -0.0041(12)
C6 0.0385(15) 0.097(3) 0.073(2) -0.051(2) 0.0197(15) -0.0016(16)
C5 0.065(2) 0.089(2) 0.0580(19) -0.0185(17) 0.0382(16) -0.0157(18)
C42 0.090(3) 0.074(2) 0.057(2) -0.0044(16) 0.0328(18) -0.0156(19)

loop_
_atom_type_symbol
_atom_type_description
_atom_type_scat_dispersion_real
_atom_type_scat_dispersion_imag
_atom_type_scat_source
C C 0.0033 0.0016 'International Tables Vol C Tables 4.2.6.8 and 6.1.1.4'
H H 0.0000 0.0000 'International Tables Vol C Tables 4.2.6.8 and 6.1.1.4'
Ag Ag -0.8971 1.1015 'International Tables Vol C Tables 4.2.6.8 and 6.1.1.4'
Cl Cl 0.1484 0.1585 'International Tables Vol C Tables 4.2.6.8 and 6.1.1.4'
N N 0.0061 0.0033 'International Tables Vol C Tables 4.2.6.8 and 6.1.1.4'
O O 0.0106 0.0060 'International Tables Vol C Tables 4.2.6.8 and 6.1.1.4'
P P 0.1023 0.0942 'International Tables Vol C Tables 4.2.6.8 and 6.1.1.4'

loop_
_geom_angle_atom_site_label_1
_geom_angle_atom_site_label_2
_geom_angle_atom_site_label_3
_geom_angle
_geom_angle_site_symmetry_1
_geom_angle_site_symmetry_3
_geom_angle_publ_flag
P28 Ag1 Ag2 79.052(13) . . ?
P28 Ag1 O47 107.94(4) . 3_666 ?
O47 Ag1 Ag2 128.32(3) 3_666 . ?
N16 Ag1 Ag2 91.35(4) . . ?
N16 Ag1 P28 160.57(4) . . ?
N16 Ag1 O47 91.28(5) . 3_666 ?
P9 Ag2 Ag1 75.442(13) . . ?
P9 Ag2 O50 111.58(4) . . ?
P9 Ag2 O46 109.36(5) . . ?
O50 Ag2 Ag1 172.96(4) . . ?
O50 Ag2 O46 75.58(5) . . ?
O46 Ag2 Ag1 101.85(3) . . ?
N34 Ag2 Ag1 84.19(4) . . ?
N34 Ag2 P9 157.34(4) . . ?
N34 Ag2 O50 89.00(5) . . ?
N34 Ag2 O46 84.22(6) . . ?
C10 P9 Ag2 113.72(6) . . ?
C10 P9 C17 102.82(9) . . ?
C17 P9 Ag2 116.74(6) . . ?
C3 P9 Ag2 115.39(7) . . ?
C3 P9 C10 104.56(9) . . ?
C3 P9 C17 101.90(9) . . ?
C29 P28 Ag1 113.00(6) . . ?
C35 P28 Ag1 117.71(7) . . ?
C35 P28 C29 102.72(9) . . ?
C35 P28 C22 105.47(9) . . ?
C22 P28 Ag1 112.78(6) . . ?
C22 P28 C29 103.74(9) . . ?
N45 O47 Ag1 100.89(11) . 3_666 ?
N49 O50 Ag2 101.06(12) . . ?
N45 O46 Ag2 108.50(12) . . ?
C29 N34 Ag2 124.81(12) . . ?
C33 N34 Ag2 116.18(13) . . ?
C33 N34 C29 117.82(17) . . ?
C17 N16 Ag1 121.92(12) . . ?
C21 N16 Ag1 120.01(14) . . ?
C21 N16 C17 117.86(17) . . ?
O51 N49 O48 120.90(18) . . ?
O51 N49 O50 120.29(18) . . ?
O48 N49 O50 118.81(17) . . ?
O44 N45 O47 118.98(17) . . ?
O46 N45 O47 120.71(18) . . ?
O46 N45 O44 120.31(18) . . ?
N34 C29 P28 115.02(14) . . ?
N34 C29 C30 122.17(18) . . ?
C30 C29 P28 122.74(15) . . ?
C11 C10 P9 122.89(15) . . ?
C11 C10 C15 119.26(18) . . ?
C15 C10 P9 117.83(15) . . ?
C40 C35 P28 118.52(15) . . ?
C40 C35 C36 118.48(19) . . ?
C36 C35 P28 122.99(16) . . ?
N16 C17 P9 114.36(13) . . ?
N16 C17 C18 122.15(17) . . ?
C18 C17 P9 123.36(15) . . ?
C10 C11 H11 119.9 . . ?
C12 C11 C10 120.22(19) . . ?
C12 C11 H11 119.9 . . ?
C11 C12 H12 120.0 . . ?
C13 C12 C11 120.0(2) . . ?
C13 C12 H12 120.0 . . ?
C22 C27 H27 120.0 . . ?
C22 C27 C26 119.91(19) . . ?
C26 C27 H27 120.0 . . ?
C10 C15 H15 119.9 . . ?
C14 C15 C10 120.2(2) . . ?
C14 C15 H15 119.9 . . ?
N16 C21 H21 118.5 . . ?
N16 C21 C20 123.1(2) . . ?
C20 C21 H21 118.5 . . ?
C27 C22 P28 123.22(15) . . ?
C27 C22 C23 119.29(18) . . ?
C23 C22 P28 117.46(15) . . ?
C8 C3 P9 116.96(18) . . ?
C4 C3 P9 123.15(17) . . ?
C4 C3 C8 119.9(2) . . ?
C31 C32 H32 120.6 . . ?
C31 C32 C33 118.76(19) . . ?
C33 C32 H32 120.6 . . ?
C29 C30 H30 120.4 . . ?
C31 C30 C29 119.1(2) . . ?
C31 C30 H30 120.4 . . ?
C32 C31 C30 118.9(2) . . ?
C32 C31 H31 120.5 . . ?
C30 C31 H31 120.5 . . ?
C27 C26 H26 119.8 . . ?
C25 C26 C27 120.44(19) . . ?
C25 C26 H26 119.8 . . ?
N34 C33 C32 123.2(2) . . ?
N34 C33 H33 118.4 . . ?
C32 C33 H33 118.4 . . ?
C22 C23 H23 119.7 . . ?
C24 C23 C22 120.5(2) . . ?
C24 C23 H23 119.7 . . ?
C17 C18 H18 120.5 . . ?
C19 C18 C17 119.0(2) . . ?
C19 C18 H18 120.5 . . ?
C12 C13 H13 120.0 . . ?
C12 C13 C14 120.0(2) . . ?
C14 C13 H13 120.0 . . ?
C21 C20 H20 120.5 . . ?
C19 C20 C21 118.93(19) . . ?
C19 C20 H20 120.5 . . ?
C35 C40 H40 119.7 . . ?
C35 C40 C39 120.7(2) . . ?
C39 C40 H40 119.7 . . ?
C18 C19 H19 120.5 . . ?
C20 C19 C18 119.0(2) . . ?
C20 C19 H19 120.5 . . ?
C15 C14 C13 120.3(2) . . ?
C15 C14 H14 119.9 . . ?
C13 C14 H14 119.9 . . ?
C26 C25 H25 120.0 . . ?
C26 C25 C24 120.0(2) . . ?
C24 C25 H25 120.0 . . ?
C40 C39 H39 119.8 . . ?
C38 C39 C40 120.3(2) . . ?
C38 C39 H39 119.8 . . ?
C23 C24 C25 119.8(2) . . ?
C23 C24 H24 120.1 . . ?
C25 C24 H24 120.1 . . ?
C3 C8 H8 120.1 . . ?
C7 C8 C3 119.8(3) . . ?
C7 C8 H8 120.1 . . ?
C39 C38 H38 120.2 . . ?
C39 C38 C37 119.5(2) . . ?
C37 C38 H38 120.2 . . ?
C35 C36 H36 119.8 . . ?
C37 C36 C35 120.4(2) . . ?
C37 C36 H36 119.8 . . ?
C3 C4 H4 120.2 . . ?
C3 C4 C5 119.6(3) . . ?
C5 C4 H4 120.2 . . ?
C8 C7 H7 119.8 . . ?
C6 C7 C8 120.4(3) . . ?
C6 C7 H7 119.8 . . ?
C38 C37 C36 120.6(2) . . ?
C38 C37 H37 119.7 . . ?
C36 C37 H37 119.7 . . ?
C7 C6 H6 120.0 . . ?
C5 C6 C7 119.9(3) . . ?
C5 C6 H6 120.0 . . ?
C4 C5 H5 119.8 . . ?
C6 C5 C4 120.4(3) . . ?
C6 C5 H5 119.8 . . ?
Cl43 C42 Cl41 113.12(18) . . ?
Cl43 C42 H42A 109.0 . . ?
Cl43 C42 H42B 109.0 . . ?
Cl41 C42 H42A 109.0 . . ?
Cl41 C42 H42B 109.0 . . ?
H42A C42 H42B 107.8 . . ?

loop_
_geom_bond_atom_site_label_1
_geom_bond_atom_site_label_2
_geom_bond_distance
_geom_bond_site_symmetry_2
_geom_bond_publ_flag
Ag1 Ag2 2.9915(2) . ?
Ag1 P28 2.3733(5) . ?
Ag1 O47 2.5546(14) 3_666 ?
Ag1 N16 2.2421(16) . ?
Ag2 P9 2.3632(5) . ?
Ag2 O50 2.5271(15) . ?
Ag2 O46 2.5466(16) . ?
Ag2 N34 2.2892(16) . ?
P9 C10 1.8155(19) . ?
P9 C17 1.8306(19) . ?
P9 C3 1.813(2) . ?
P28 C29 1.8285(19) . ?
P28 C35 1.8174(19) . ?
P28 C22 1.8200(19) . ?
Cl43 C42 1.737(3) . ?
Cl41 C42 1.759(4) . ?
O47 N45 1.260(2) . ?
O51 N49 1.237(2) . ?
O48 N49 1.250(2) . ?
O44 N45 1.248(2) . ?
O50 N49 1.258(2) . ?
O46 N45 1.239(2) . ?
N34 C29 1.343(2) . ?
N34 C33 1.340(3) . ?
N16 C17 1.344(2) . ?
N16 C21 1.339(2) . ?
C29 C30 1.388(3) . ?
C10 C11 1.390(3) . ?
C10 C15 1.391(3) . ?
C35 C40 1.385(3) . ?
C35 C36 1.387(3) . ?
C17 C18 1.385(3) . ?
C11 H11 0.9300 . ?
C11 C12 1.386(3) . ?
C12 H12 0.9300 . ?
C12 C13 1.380(3) . ?
C27 H27 0.9300 . ?
C27 C22 1.389(3) . ?
C27 C26 1.391(3) . ?
C15 H15 0.9300 . ?
C15 C14 1.380(3) . ?
C21 H21 0.9300 . ?
C21 C20 1.376(3) . ?
C22 C23 1.389(3) . ?
C3 C8 1.386(3) . ?
C3 C4 1.385(3) . ?
C32 H32 0.9300 . ?
C32 C31 1.372(3) . ?
C32 C33 1.383(3) . ?
C30 H30 0.9300 . ?
C30 C31 1.386(3) . ?
C31 H31 0.9300 . ?
C26 H26 0.9300 . ?
C26 C25 1.369(3) . ?
C33 H33 0.9300 . ?
C23 H23 0.9300 . ?
C23 C24 1.379(3) . ?
C18 H18 0.9300 . ?
C18 C19 1.384(3) . ?
C13 H13 0.9300 . ?
C13 C14 1.383(3) . ?
C20 H20 0.9300 . ?
C20 C19 1.371(3) . ?
C40 H40 0.9300 . ?
C40 C39 1.386(3) . ?
C19 H19 0.9300 . ?
C14 H14 0.9300 . ?
C25 H25 0.9300 . ?
C25 C24 1.391(3) . ?
C39 H39 0.9300 . ?
C39 C38 1.369(3) . ?
C24 H24 0.9300 . ?
C8 H8 0.9300 . ?
C8 C7 1.383(4) . ?
C38 H38 0.9300 . ?
C38 C37 1.376(3) . ?
C36 H36 0.9300 . ?
C36 C37 1.383(3) . ?
C4 H4 0.9300 . ?
C4 C5 1.388(4) . ?
C7 H7 0.9300 . ?
C7 C6 1.375(5) . ?
C37 H37 0.9300 . ?
C6 H6 0.9300 . ?
C6 C5 1.373(5) . ?
C5 H5 0.9300 . ?
C42 H42A 0.9700 . ?
C42 H42B 0.9700 . ?

loop_
_geom_torsion_atom_site_label_1
_geom_torsion_atom_site_label_2
_geom_torsion_atom_site_label_3
_geom_torsion_atom_site_label_4
_geom_torsion
_geom_torsion_site_symmetry_1
_geom_torsion_site_symmetry_2
_geom_torsion_site_symmetry_3
_geom_torsion_site_symmetry_4
_geom_torsion_publ_flag
Ag1 P28 C29 N34 32.18(15) . . . . ?
Ag1 P28 C29 C30 -150.75(15) . . . . ?
Ag1 P28 C35 C40 47.28(18) . . . . ?
Ag1 P28 C35 C36 -131.10(18) . . . . ?
Ag1 P28 C22 C27 -131.67(15) . . . . ?
Ag1 P28 C22 C23 46.50(18) . . . . ?
Ag1 O47 N45 O44 -3.1(2) 3_666 . . . ?
Ag1 O47 N45 O46 177.40(16) 3_666 . . . ?
Ag1 N16 C17 P9 -12.0(2) . . . . ?
Ag1 N16 C17 C18 171.93(15) . . . . ?
Ag1 N16 C21 C20 -174.23(17) . . . . ?
Ag2 P9 C10 C11 -140.91(14) . . . . ?
Ag2 P9 C10 C15 40.48(17) . . . . ?
Ag2 P9 C17 N16 46.62(16) . . . . ?
Ag2 P9 C17 C18 -137.38(16) . . . . ?
Ag2 P9 C3 C8 35.37(18) . . . . ?
Ag2 P9 C3 C4 -146.60(18) . . . . ?
Ag2 O50 N49 O51 173.28(15) . . . . ?
Ag2 O50 N49 O48 -7.06(19) . . . . ?
Ag2 O46 N45 O47 14.1(2) . . . . ?
Ag2 O46 N45 O44 -165.42(16) . . . . ?
Ag2 N34 C29 P28 10.9(2) . . . . ?
Ag2 N34 C29 C30 -166.16(14) . . . . ?
Ag2 N34 C33 C32 166.54(16) . . . . ?
P9 C10 C11 C12 -177.87(15) . . . . ?
P9 C10 C15 C14 176.69(17) . . . . ?
P9 C17 C18 C19 -173.02(17) . . . . ?
P9 C3 C8 C7 177.03(18) . . . . ?
P9 C3 C4 C5 -178.2(2) . . . . ?
P28 C29 C30 C31 -175.83(15) . . . . ?
P28 C35 C40 C39 178.93(16) . . . . ?
P28 C35 C36 C37 180.0(2) . . . . ?
P28 C22 C23 C24 -178.36(19) . . . . ?
N34 C29 C30 C31 1.0(3) . . . . ?
N16 C17 C18 C19 2.7(3) . . . . ?
N16 C21 C20 C19 1.7(3) . . . . ?
C29 P28 C35 C40 172.11(16) . . . . ?
C29 P28 C35 C36 -6.3(2) . . . . ?
C29 P28 C22 C27 105.72(17) . . . . ?
C29 P28 C22 C23 -76.11(18) . . . . ?
C29 N34 C33 C32 -1.6(3) . . . . ?
C29 C30 C31 C32 -2.3(3) . . . . ?
C10 P9 C17 N16 171.83(14) . . . . ?
C10 P9 C17 C18 -12.17(19) . . . . ?
C10 P9 C3 C8 -90.31(17) . . . . ?
C10 P9 C3 C4 87.7(2) . . . . ?
C10 C11 C12 C13 0.9(3) . . . . ?
C10 C15 C14 C13 1.6(3) . . . . ?
C35 P28 C29 N34 -95.68(15) . . . . ?
C35 P28 C29 C30 81.39(18) . . . . ?
C35 P28 C22 C27 -1.91(19) . . . . ?
C35 P28 C22 C23 176.25(17) . . . . ?
C35 C40 C39 C38 1.8(3) . . . . ?
C35 C36 C37 C38 0.2(4) . . . . ?
C17 P9 C10 C11 91.93(17) . . . . ?
C17 P9 C10 C15 -86.67(16) . . . . ?
C17 P9 C3 C8 162.89(16) . . . . ?
C17 P9 C3 C4 -19.1(2) . . . . ?
C17 N16 C21 C20 0.6(3) . . . . ?
C17 C18 C19 C20 -0.3(3) . . . . ?
C11 C10 C15 C14 -2.0(3) . . . . ?
C11 C12 C13 C14 -1.3(3) . . . . ?
C12 C13 C14 C15 0.0(3) . . . . ?
C27 C22 C23 C24 -0.1(3) . . . . ?
C27 C26 C25 C24 0.3(3) . . . . ?
C15 C10 C11 C12 0.7(3) . . . . ?
C21 N16 C17 P9 173.26(15) . . . . ?
C21 N16 C17 C18 -2.8(3) . . . . ?
C21 C20 C19 C18 -1.8(3) . . . . ?
C22 P28 C29 N34 154.65(14) . . . . ?
C22 P28 C29 C30 -28.28(18) . . . . ?
C22 P28 C35 C40 -79.52(17) . . . . ?
C22 P28 C35 C36 102.1(2) . . . . ?
C22 C27 C26 C25 0.3(3) . . . . ?
C22 C23 C24 C25 0.7(4) . . . . ?
C3 P9 C10 C11 -14.18(19) . . . . ?
C3 P9 C10 C15 167.21(16) . . . . ?
C3 P9 C17 N16 -80.02(16) . . . . ?
C3 P9 C17 C18 95.98(18) . . . . ?
C3 C8 C7 C6 1.5(4) . . . . ?
C3 C4 C5 C6 1.1(5) . . . . ?
C31 C32 C33 N34 0.4(3) . . . . ?
C26 C27 C22 P28 177.74(16) . . . . ?
C26 C27 C22 C23 -0.4(3) . . . . ?
C26 C25 C24 C23 -0.9(4) . . . . ?
C33 N34 C29 P28 177.98(15) . . . . ?
C33 N34 C29 C30 0.9(3) . . . . ?
C33 C32 C31 C30 1.6(3) . . . . ?
C40 C35 C36 C37 1.6(4) . . . . ?
C40 C39 C38 C37 0.1(4) . . . . ?
C39 C38 C37 C36 -1.1(4) . . . . ?
C8 C3 C4 C5 -0.2(4) . . . . ?
C8 C7 C6 C5 -0.6(4) . . . . ?
C36 C35 C40 C39 -2.6(3) . . . . ?
C4 C3 C8 C7 -1.1(3) . . . . ?
C7 C6 C5 C4 -0.8(5) . . . . ?
